data_7249938
loop_
_publ_author_name
'Zhang, Jia-Mei'
'Xu, Zhe-Kun'
'Qin, Yan'
'Li, Peng-Fei'
'Wang, Zhong-Xia'

_publ_section_title
;
 High phase transition temperature and photoluminescence properties in
 low-dimensional molecular perovskite ferroelastic crystals
;
_journal_issue 11
_journal_name_full CrystEngComm
_journal_page_first 1534
_journal_page_last 1540
_journal_paper_doi 10.1039/D5CE00012B
_journal_volume 27
_journal_year 2025
_chemical_formula_moiety 'Cd2 Cl6, 2(C5 H10 N)'
_chemical_formula_sum 'C10 H20 Cd2 Cl6 N2'
_chemical_formula_weight 605.78
_space_group_crystal_system monoclinic
_space_group_IT_number 14
_space_group_name_Hall '-P 2yn'
_space_group_name_H-M_alt 'P 1 21/n 1'
_atom_sites_solution_hydrogens geom
_atom_sites_solution_primary iterative
_audit_creation_date 2025-01-04
_audit_creation_method
;
Olex2 1.3
(compiled 2020.11.12 svn.r5f609507 for OlexSys, GUI svn.r6408)
;
_audit_update_record
;
2025-01-04 deposited with the CCDC.	2025-02-12 downloaded from the CCDC.
;
_cell_angle_alpha 90
_cell_angle_beta 97.266(11)
_cell_angle_gamma 90
_cell_formula_units_Z 4
_cell_length_a 6.6640(9)
_cell_length_b 17.112(2)
_cell_length_c 18.366(3)
_cell_measurement_reflns_used 3026
_cell_measurement_temperature 300(2)
_cell_measurement_theta_max 28.4600
_cell_measurement_theta_min 2.2770
_cell_volume 2077.5(5)
_computing_cell_refinement 'CrysAlisPro 1.171.40.60a (Rigaku OD, 2019)'
_computing_data_collection 'CrysAlisPro 1.171.40.60a (Rigaku OD, 2019)'
_computing_data_reduction 'CrysAlisPro 1.171.40.60a (Rigaku OD, 2019)'
_computing_molecular_graphics 'Olex2 1.3 (Dolomanov et al., 2009)'
_computing_publication_material 'Olex2 1.3 (Dolomanov et al., 2009)'
_computing_structure_refinement 'SHELXL 2017/1 (Sheldrick, 2015)'
_computing_structure_solution 'olex2.solve 1.3 (Bourhis et al., 2015)'
_diffrn_ambient_temperature 300(2)
_diffrn_detector 'Hybrid Pixel Array Detector'
_diffrn_detector_area_resol_mean 10.0000
_diffrn_measured_fraction_theta_full 0.997
_diffrn_measured_fraction_theta_max 0.940
_diffrn_measurement_details
;
List of Runs (angles in degrees, time in seconds):

  # Type    Start    End  Width  t~exp~   \w     \q     \k     \f   Frames
#--------------------------------------------------------------------------
  1  \w     13.00  39.00   0.50    4.00    --   20.00  54.00 -90.00   52
  2  \w     46.00  77.00   0.50    4.00    --   20.00  54.00 -90.00   62
  3  \w    -73.00  97.00   0.50    4.00    --   20.00  54.00 120.00  340
  4  \w    -70.00 -36.00   0.50    4.00    --   20.00  54.00-180.00   68
  5  \w    -74.00  73.00   0.50    4.00    --   20.00  54.00  60.00  294
  6  \w     81.00 106.00   0.50    4.00    --   20.00  54.00  60.00   50
  7  \w    -51.00 -26.00   0.50    4.00    --   20.00  54.00  90.00   50
  8  \w     38.00  63.00   0.50    4.00    --   20.00  54.00  90.00   50
  9  \w    -63.00 -37.00   0.50    4.00    --   20.00  54.00-150.00   52
 10  \w      5.00  30.00   0.50    4.00    --   20.00  54.00-150.00   50
 11  \w    -50.00 -25.00   0.50    4.00    --   20.00  54.00   0.00   50
;
_diffrn_measurement_device 'two-circle diffractometer'
_diffrn_measurement_device_type 'XtaLAB Mini II'
_diffrn_measurement_method '\w scans'
_diffrn_orient_matrix_type 'CrysAlisPro convention (1999,Acta A55,543-557)'
_diffrn_orient_matrix_UB_11 0.0170488000
_diffrn_orient_matrix_UB_12 0.0261188000
_diffrn_orient_matrix_UB_13 -0.0284909000
_diffrn_orient_matrix_UB_21 -0.0052161000
_diffrn_orient_matrix_UB_22 0.0321039000
_diffrn_orient_matrix_UB_23 0.0241521000
_diffrn_orient_matrix_UB_31 0.1059415000
_diffrn_orient_matrix_UB_32 -0.0026176000
_diffrn_orient_matrix_UB_33 0.0107423000
_diffrn_radiation_monochromator graphite
_diffrn_radiation_probe x-ray
_diffrn_radiation_type 'Mo K\a'
_diffrn_radiation_wavelength 0.71073
_diffrn_reflns_av_R_equivalents 0.0547
_diffrn_reflns_av_unetI/netI 0.0623
_diffrn_reflns_Laue_measured_fraction_full 0.997
_diffrn_reflns_Laue_measured_fraction_max 0.940
_diffrn_reflns_limit_h_max 9
_diffrn_reflns_limit_h_min -9
_diffrn_reflns_limit_k_max 23
_diffrn_reflns_limit_k_min -23
_diffrn_reflns_limit_l_max 25
_diffrn_reflns_limit_l_min -25
_diffrn_reflns_number 18786
_diffrn_reflns_point_group_measured_fraction_full 0.997
_diffrn_reflns_point_group_measured_fraction_max 0.940
_diffrn_reflns_theta_full 25.242
_diffrn_reflns_theta_max 30.079
_diffrn_reflns_theta_min 1.633
_diffrn_source 'fine-focus sealed X-ray tube'
_diffrn_source_type 'Rigaku (Mo) X-ray Source'
_exptl_absorpt_coefficient_mu 2.810
_exptl_absorpt_correction_T_max 1.00000
_exptl_absorpt_correction_T_min 0.47407
_exptl_absorpt_correction_type multi-scan
_exptl_absorpt_process_details
;
CrysAlisPro 1.171.40.60a (Rigaku Oxford Diffraction, 2019)
Empirical absorption correction using spherical harmonics,
 implemented in SCALE3 ABSPACK scaling algorithm.
;
_exptl_crystal_colour 'clear light colourless'
_exptl_crystal_colour_lustre clear
_exptl_crystal_colour_modifier light
_exptl_crystal_colour_primary colourless
_exptl_crystal_density_diffrn 1.937
_exptl_crystal_description block
_exptl_crystal_F_000 1168
_exptl_crystal_size_max 0.1
_exptl_crystal_size_mid 0.1
_exptl_crystal_size_min 0.1
_refine_diff_density_max 0.784
_refine_diff_density_min -0.780
_refine_diff_density_rms 0.122
_refine_ls_extinction_coef 0.00280(14)
_refine_ls_extinction_expression Fc^*^=kFc[1+0.001xFc^2^\l^3^/sin(2\q)]^-1/4^
_refine_ls_extinction_method 'SHELXL-2017/1 (Sheldrick 2017)'
_refine_ls_goodness_of_fit_ref 1.011
_refine_ls_hydrogen_treatment constr
_refine_ls_matrix_type full
_refine_ls_number_parameters 186
_refine_ls_number_reflns 5737
_refine_ls_number_restraints 0
_refine_ls_restrained_S_all 1.011
_refine_ls_R_factor_all 0.0894
_refine_ls_R_factor_gt 0.0552
_refine_ls_shift/su_max 0.001
_refine_ls_shift/su_mean 0.000
_refine_ls_structure_factor_coef Fsqd
_refine_ls_weighting_details 'w=1/[\s^2^(Fo^2^)+(0.0322P)^2^] where P=(Fo^2^+2Fc^2^)/3'
_refine_ls_weighting_scheme calc
_refine_ls_wR_factor_gt 0.0874
_refine_ls_wR_factor_ref 0.0999
_reflns_Friedel_coverage 0.000
_reflns_number_gt 3584
_reflns_number_total 5737
_reflns_threshold_expression 'I > 2\s(I)'
_cod_data_source_file d5ce00012b2.cif
_cod_data_source_block gjq231024-1-1_r
_cod_depositor_comments 'Adding full bibliography for 7249938--7249941.cif.'
_cod_original_cell_volume 2077.6(5)
_cod_database_code 7249938
_shelx_shelxl_version_number 2017/1
_chemical_oxdiff_formula 'C H N Cd Cl'
_shelx_space_group_comment
;
The symmetry employed for this shelxl refinement is uniquely defined
by the following loop, which should always be used as a source of
symmetry information in preference to the above space-group names.
They are only intended as comments.
;
_shelx_estimated_absorpt_t_max 0.766
_shelx_estimated_absorpt_t_min 0.766
_reflns_odcompleteness_completeness 99.12
_reflns_odcompleteness_iscentric 1
_reflns_odcompleteness_theta 26.32
_olex2_refinement_description
;
1. Fixed Uiso
 At 1.2 times of:
  All C(H) groups, All C(H,H) groups, All N(H) groups
 At 1.5 times of:
  All C(H,H,H) groups
2.a Ternary CH refined with riding coordinates:
 N1(H1), N2(H2)
2.b Secondary CH2 refined with riding coordinates:
 C3(H3A,H3B), C8(H8A,H8B)
2.c Idealised Me refined as rotating group:
 C1(H1A,H1B,H1C), C2(H2A,H2B,H2C), C7(H7A,H7B,H7C), C6(H6A,H6B,H6C)
2.d :
 C5(H5), C10(H10)
;
_olex2_submission_special_instructions 'No special instructions were received'
_oxdiff_exptl_absorpt_empirical_details
;
Empirical correction (ABSPACK) includes:
- Absorption correction using spherical harmonics
- Frame scaling
;
_oxdiff_exptl_absorpt_empirical_full_max 1.880
_oxdiff_exptl_absorpt_empirical_full_min 0.676

loop_
_space_group_symop_operation_xyz
'x, y, z'
'-x+1/2, y+1/2, -z+1/2'
'-x, -y, -z'
'x-1/2, -y-1/2, z-1/2'

loop_
_atom_site_label
_atom_site_type_symbol
_atom_site_fract_x
_atom_site_fract_y
_atom_site_fract_z
_atom_site_U_iso_or_equiv
_atom_site_adp_type
_atom_site_occupancy
_atom_site_site_symmetry_order
_atom_site_calc_flag
_atom_site_refinement_flags_posn
_atom_site_refinement_flags_adp
_atom_site_refinement_flags_occupancy
_atom_site_disorder_assembly
_atom_site_disorder_group
Cd1 Cd 0.87439(4) 0.25586(2) 0.15778(2) 0.03375(10) Uani 1 1 d . . . . .
Cd2 Cd 1.37056(4) 0.25698(2) 0.15431(2) 0.03516(10) Uani 1 1 d . . . . .
Cl1 Cl 0.61420(15) 0.14270(6) 0.11524(6) 0.0380(2) Uani 1 1 d . . . . .
Cl4 Cl 1.08208(15) 0.22237(7) 0.04651(5) 0.0409(3) Uani 1 1 d . . . . .
Cl3 Cl 0.65507(15) 0.27891(7) 0.26588(5) 0.0403(3) Uani 1 1 d . . . . .
Cl5 Cl 1.15523(15) 0.17464(6) 0.23639(5) 0.0428(3) Uani 1 1 d . . . . .
Cl2 Cl 0.60021(14) 0.34974(6) 0.08297(5) 0.0363(2) Uani 1 1 d . . . . .
Cl6 Cl 1.12428(15) 0.37651(6) 0.18263(6) 0.0427(3) Uani 1 1 d . . . . .
N1 N 0.6261(6) 0.1604(2) -0.06551(19) 0.0510(10) Uani 1 1 d . . . . .
H1 H 0.689154 0.155084 -0.014584 0.061 Uiso 1 1 calc R U . . .
N2 N 0.2072(6) -0.0133(2) -0.33255(18) 0.0472(10) Uani 1 1 d . . . . .
H2 H 0.245346 0.034767 -0.356283 0.057 Uiso 1 1 calc R U . . .
C1 C 0.5588(8) 0.2432(3) -0.0764(3) 0.0667(16) Uani 1 1 d . . . . .
H1A H 0.493443 0.249944 -0.125654 0.100 Uiso 1 1 calc R U . . .
H1B H 0.674083 0.277182 -0.068227 0.100 Uiso 1 1 calc R U . . .
H1C H 0.465618 0.255751 -0.042337 0.100 Uiso 1 1 calc R U . . .
C2 C 0.4441(7) 0.1075(3) -0.0754(3) 0.0722(16) Uani 1 1 d . . . . .
H2A H 0.350674 0.123098 -0.042440 0.108 Uiso 1 1 calc R U . . .
H2B H 0.486080 0.054558 -0.065080 0.108 Uiso 1 1 calc R U . . .
H2C H 0.379577 0.111120 -0.125095 0.108 Uiso 1 1 calc R U . . .
C7 C 0.0218(8) -0.0449(3) -0.3774(3) 0.0727(17) Uani 1 1 d . . . . .
H7A H -0.020824 -0.091693 -0.355009 0.109 Uiso 1 1 calc R U . . .
H7B H 0.051536 -0.056449 -0.426046 0.109 Uiso 1 1 calc R U . . .
H7C H -0.084363 -0.006650 -0.379935 0.109 Uiso 1 1 calc R U . . .
C4 C 0.8539(9) 0.0600(4) -0.1050(3) 0.0703(17) Uani 1 1 d . . . . .
C3 C 0.7828(7) 0.1407(3) -0.1141(2) 0.0612(14) Uani 1 1 d . . . . .
H3A H 0.726536 0.148873 -0.164875 0.073 Uiso 1 1 calc R U . . .
H3B H 0.896986 0.175822 -0.103272 0.073 Uiso 1 1 calc R U . . .
C9 C 0.4408(9) -0.0826(3) -0.4022(3) 0.0724(17) Uani 1 1 d . . . . .
C6 C 0.1591(8) 0.0081(3) -0.2575(2) 0.0649(14) Uani 1 1 d . . . . .
H6A H 0.048255 0.044382 -0.261834 0.097 Uiso 1 1 calc R U . . .
H6B H 0.275543 0.031827 -0.230038 0.097 Uiso 1 1 calc R U . . .
H6C H 0.122673 -0.038043 -0.232523 0.097 Uiso 1 1 calc R U . . .
C8 C 0.3842(7) -0.0682(3) -0.3285(3) 0.0621(14) Uani 1 1 d . . . . .
H8A H 0.498272 -0.045750 -0.297481 0.075 Uiso 1 1 calc R U . . .
H8B H 0.349452 -0.117232 -0.306837 0.075 Uiso 1 1 calc R U . . .
C5 C 0.9019(10) -0.0057(4) -0.0975(3) 0.100(2) Uani 1 1 d . . . . .
H5 H 0.939956 -0.057821 -0.091518 0.120 Uiso 1 1 calc R U . . .
C10 C 0.4796(10) -0.0940(3) -0.4616(4) 0.100(2) Uani 1 1 d . . . . .
H10 H 0.510472 -0.103003 -0.508836 0.121 Uiso 1 1 calc R U . . .

loop_
_atom_site_aniso_label
_atom_site_aniso_U_11
_atom_site_aniso_U_22
_atom_site_aniso_U_33
_atom_site_aniso_U_23
_atom_site_aniso_U_13
_atom_site_aniso_U_12
Cd1 0.02459(17) 0.0385(2) 0.03817(19) -0.00132(13) 0.00387(13) -0.00002(12)
Cd2 0.02338(16) 0.0446(2) 0.03757(19) 0.00079(14) 0.00417(12) -0.00077(13)
Cl1 0.0350(6) 0.0346(6) 0.0444(6) -0.0017(5) 0.0040(4) -0.0003(4)
Cl4 0.0357(6) 0.0520(7) 0.0348(5) -0.0041(5) 0.0041(4) 0.0036(5)
Cl3 0.0351(6) 0.0529(7) 0.0324(5) -0.0034(5) 0.0029(4) -0.0007(5)
Cl5 0.0350(6) 0.0491(7) 0.0442(6) 0.0151(5) 0.0046(4) 0.0004(5)
Cl2 0.0375(6) 0.0361(6) 0.0348(5) 0.0005(4) 0.0034(4) -0.0003(4)
Cl6 0.0369(6) 0.0362(6) 0.0545(7) -0.0048(5) 0.0041(5) -0.0017(5)
N1 0.074(3) 0.046(2) 0.031(2) -0.0034(18) 0.0001(18) 0.005(2)
N2 0.071(3) 0.026(2) 0.046(2) 0.0051(18) 0.014(2) -0.0008(19)
C1 0.095(4) 0.052(4) 0.049(3) -0.006(2) -0.010(3) 0.013(3)
C2 0.070(4) 0.077(4) 0.070(4) 0.003(3) 0.013(3) -0.005(3)
C7 0.088(4) 0.062(4) 0.065(4) 0.015(3) 0.000(3) -0.015(3)
C4 0.096(5) 0.066(4) 0.050(3) -0.009(3) 0.014(3) 0.016(4)
C3 0.076(4) 0.064(4) 0.047(3) -0.008(3) 0.019(3) 0.002(3)
C9 0.102(5) 0.045(3) 0.076(4) -0.007(3) 0.032(3) 0.009(3)
C6 0.097(4) 0.045(3) 0.057(3) -0.001(3) 0.026(3) 0.000(3)
C8 0.083(4) 0.040(3) 0.061(3) 0.001(3) 0.001(3) 0.012(3)
C5 0.142(6) 0.073(5) 0.089(5) -0.002(4) 0.029(4) 0.036(5)
C10 0.142(6) 0.078(5) 0.090(5) -0.023(4) 0.049(5) 0.012(4)

loop_
_atom_type_symbol
_atom_type_description
_atom_type_scat_dispersion_real
_atom_type_scat_dispersion_imag
_atom_type_scat_source
C C 0.0033 0.0016 'International Tables Vol C Tables 4.2.6.8 and 6.1.1.4'
H H 0.0000 0.0000 'International Tables Vol C Tables 4.2.6.8 and 6.1.1.4'
Cd Cd -0.8075 1.2024 'International Tables Vol C Tables 4.2.6.8 and 6.1.1.4'
Cl Cl 0.1484 0.1585 'International Tables Vol C Tables 4.2.6.8 and 6.1.1.4'
N N 0.0061 0.0033 'International Tables Vol C Tables 4.2.6.8 and 6.1.1.4'

loop_
_geom_angle_atom_site_label_1
_geom_angle_atom_site_label_2
_geom_angle_atom_site_label_3
_geom_angle
_geom_angle_site_symmetry_1
_geom_angle_site_symmetry_3
_geom_angle_publ_flag
Cd2 Cd1 Cd2 177.728(13) . 1_455 ?
Cl1 Cd1 Cd2 51.82(2) . 1_455 ?
Cl1 Cd1 Cd2 127.99(2) . . ?
Cl1 Cd1 Cl4 90.04(3) . . ?
Cl1 Cd1 Cl2 84.75(3) . . ?
Cl1 Cd1 Cl6 172.48(3) . . ?
Cl4 Cd1 Cd2 126.99(3) . 1_455 ?
Cl4 Cd1 Cd2 51.10(2) . . ?
Cl4 Cd1 Cl2 97.01(3) . . ?
Cl3 Cd1 Cd2 131.46(3) . . ?
Cl3 Cd1 Cd2 50.54(2) . 1_455 ?
Cl3 Cd1 Cl1 85.82(3) . . ?
Cl3 Cd1 Cl4 175.73(3) . . ?
Cl3 Cd1 Cl2 83.66(3) . . ?
Cl3 Cd1 Cl6 98.59(3) . . ?
Cl5 Cd1 Cd2 50.78(2) . . ?
Cl5 Cd1 Cd2 131.24(2) . 1_455 ?
Cl5 Cd1 Cl1 99.81(3) . . ?
Cl5 Cd1 Cl4 84.52(3) . . ?
Cl5 Cd1 Cl3 95.16(3) . . ?
Cl5 Cd1 Cl2 175.21(3) . . ?
Cl5 Cd1 Cl6 85.92(3) . . ?
Cl2 Cd1 Cd2 50.93(2) . 1_455 ?
Cl2 Cd1 Cd2 127.16(2) . . ?
Cl6 Cd1 Cd2 52.66(2) . . ?
Cl6 Cd1 Cd2 127.16(3) . 1_455 ?
Cl6 Cd1 Cl4 85.64(3) . . ?
Cl6 Cd1 Cl2 89.66(3) . . ?
Cd1 Cd2 Cd1 177.726(13) . 1_655 ?
Cl1 Cd2 Cd1 129.53(2) 1_655 . ?
Cl1 Cd2 Cd1 50.59(2) 1_655 1_655 ?
Cl1 Cd2 Cl6 175.44(3) 1_655 . ?
Cl4 Cd2 Cd1 51.77(2) . . ?
Cl4 Cd2 Cd1 130.12(2) . 1_655 ?
Cl4 Cd2 Cl1 92.49(3) . 1_655 ?
Cl4 Cd2 Cl2 100.00(3) . 1_655 ?
Cl4 Cd2 Cl6 84.97(3) . . ?
Cl3 Cd2 Cd1 127.36(2) 1_655 . ?
Cl3 Cd2 Cd1 50.62(2) 1_655 1_655 ?
Cl3 Cd2 Cl1 84.95(3) 1_655 1_655 ?
Cl3 Cd2 Cl4 175.01(4) 1_655 . ?
Cl3 Cd2 Cl2 84.03(3) 1_655 1_655 ?
Cl3 Cd2 Cl6 97.86(3) 1_655 . ?
Cl5 Cd2 Cd1 50.63(2) . . ?
Cl5 Cd2 Cd1 127.34(3) . 1_655 ?
Cl5 Cd2 Cl1 98.93(3) . 1_655 ?
Cl5 Cd2 Cl4 84.91(3) . . ?
Cl5 Cd2 Cl3 91.24(3) . 1_655 ?
Cl5 Cd2 Cl2 174.12(3) . 1_655 ?
Cl5 Cd2 Cl6 84.64(3) . . ?
Cl2 Cd2 Cd1 130.53(2) 1_655 . ?
Cl2 Cd2 Cd1 51.36(2) 1_655 1_655 ?
Cl2 Cd2 Cl1 84.17(3) 1_655 1_655 ?
Cl2 Cd2 Cl6 92.53(3) 1_655 . ?
Cl6 Cd2 Cd1 129.03(2) . 1_655 ?
Cl6 Cd2 Cd1 51.08(2) . . ?
Cd1 Cl1 Cd2 77.60(3) . 1_455 ?
Cd2 Cl4 Cd1 77.13(3) . . ?
Cd2 Cl3 Cd1 78.83(3) 1_455 . ?
Cd1 Cl5 Cd2 78.60(3) . . ?
Cd2 Cl2 Cd1 77.71(3) 1_455 . ?
Cd1 Cl6 Cd2 76.25(3) . . ?
C1 N1 H1 107.5 . . ?
C1 N1 C2 109.3(4) . . ?
C1 N1 C3 110.8(4) . . ?
C2 N1 H1 107.5 . . ?
C3 N1 H1 107.5 . . ?
C3 N1 C2 113.9(4) . . ?
C7 N2 H2 107.5 . . ?
C7 N2 C6 109.7(4) . . ?
C7 N2 C8 113.0(4) . . ?
C6 N2 H2 107.5 . . ?
C6 N2 C8 111.5(3) . . ?
C8 N2 H2 107.5 . . ?
N1 C1 H1A 109.5 . . ?
N1 C1 H1B 109.5 . . ?
N1 C1 H1C 109.5 . . ?
H1A C1 H1B 109.5 . . ?
H1A C1 H1C 109.5 . . ?
H1B C1 H1C 109.5 . . ?
N1 C2 H2A 109.5 . . ?
N1 C2 H2B 109.5 . . ?
N1 C2 H2C 109.5 . . ?
H2A C2 H2B 109.5 . . ?
H2A C2 H2C 109.5 . . ?
H2B C2 H2C 109.5 . . ?
N2 C7 H7A 109.5 . . ?
N2 C7 H7B 109.5 . . ?
N2 C7 H7C 109.5 . . ?
H7A C7 H7B 109.5 . . ?
H7A C7 H7C 109.5 . . ?
H7B C7 H7C 109.5 . . ?
C5 C4 C3 176.9(7) . . ?
N1 C3 H3A 109.1 . . ?
N1 C3 H3B 109.1 . . ?
C4 C3 N1 112.6(4) . . ?
C4 C3 H3A 109.1 . . ?
C4 C3 H3B 109.1 . . ?
H3A C3 H3B 107.8 . . ?
C10 C9 C8 177.9(7) . . ?
N2 C6 H6A 109.5 . . ?
N2 C6 H6B 109.5 . . ?
N2 C6 H6C 109.5 . . ?
H6A C6 H6B 109.5 . . ?
H6A C6 H6C 109.5 . . ?
H6B C6 H6C 109.5 . . ?
N2 C8 H8A 109.5 . . ?
N2 C8 H8B 109.5 . . ?
C9 C8 N2 110.6(4) . . ?
C9 C8 H8A 109.5 . . ?
C9 C8 H8B 109.5 . . ?
H8A C8 H8B 108.1 . . ?
C4 C5 H5 180.0 . . ?
C9 C10 H10 180.0 . . ?

loop_
_geom_bond_atom_site_label_1
_geom_bond_atom_site_label_2
_geom_bond_distance
_geom_bond_site_symmetry_2
_geom_bond_publ_flag
Cd1 Cd2 3.3501(6) 1_455 ?
Cd1 Cd2 3.3152(6) . ?
Cd1 Cl1 2.6501(11) . ?
Cd1 Cl4 2.6713(11) . ?
Cd1 Cl3 2.6396(10) . ?
Cd1 Cl5 2.6144(11) . ?
Cd1 Cl2 2.6781(11) . ?
Cd1 Cl6 2.6555(11) . ?
Cd2 Cl1 2.6962(11) 1_655 ?
Cd2 Cl4 2.6465(11) . ?
Cd2 Cl3 2.6365(11) 1_655 ?
Cd2 Cl5 2.6200(10) . ?
Cd2 Cl2 2.6618(10) 1_655 ?
Cd2 Cl6 2.7136(11) . ?
N1 H1 0.9800 . ?
N1 C1 1.492(5) . ?
N1 C2 1.506(5) . ?
N1 C3 1.496(5) . ?
N2 H2 0.9800 . ?
N2 C7 1.496(5) . ?
N2 C6 1.500(5) . ?
N2 C8 1.501(5) . ?
C1 H1A 0.9600 . ?
C1 H1B 0.9600 . ?
C1 H1C 0.9600 . ?
C2 H2A 0.9600 . ?
C2 H2B 0.9600 . ?
C2 H2C 0.9600 . ?
C7 H7A 0.9600 . ?
C7 H7B 0.9600 . ?
C7 H7C 0.9600 . ?
C4 C3 1.463(7) . ?
C4 C5 1.173(7) . ?
C3 H3A 0.9700 . ?
C3 H3B 0.9700 . ?
C9 C8 1.471(6) . ?
C9 C10 1.168(6) . ?
C6 H6A 0.9600 . ?
C6 H6B 0.9600 . ?
C6 H6C 0.9600 . ?
C8 H8A 0.9700 . ?
C8 H8B 0.9700 . ?
C5 H5 0.9300 . ?
C10 H10 0.9300 . ?

loop_
_geom_hbond_atom_site_label_D
_geom_hbond_atom_site_label_H
_geom_hbond_atom_site_label_A
_geom_hbond_distance_DH
_geom_hbond_distance_HA
_geom_hbond_distance_DA
_geom_hbond_angle_DHA
_geom_hbond_site_symmetry_A
_geom_hbond_publ_flag
N1 H1 Cl1 0.98 2.51 3.344(4) 143.4 . yes
N2 H2 Cl2 0.98 2.41 3.236(4) 141.5 4_565 yes

loop_
_geom_torsion_atom_site_label_1
_geom_torsion_atom_site_label_2
_geom_torsion_atom_site_label_3
_geom_torsion_atom_site_label_4
_geom_torsion
_geom_torsion_site_symmetry_1
_geom_torsion_site_symmetry_2
_geom_torsion_site_symmetry_3
_geom_torsion_site_symmetry_4
_geom_torsion_publ_flag
C1 N1 C3 C4 179.7(4) . . . . ?
C2 N1 C3 C4 -56.6(5) . . . . ?
C7 N2 C8 C9 61.3(5) . . . . ?
C6 N2 C8 C9 -174.7(4) . . . . ?
